data_7701852
loop_
_publ_author_name
'Chen, Chong-An'
'Pan, Rui'
'Yang, Guo-Yu'

_publ_section_title
;
 Syntheses and structures of a new 2D layered borate and a novel 3D
 porous-layered aluminoborate.
;
_journal_issue 12
_journal_name_full 'Dalton transactions (Cambridge, England : 2003)'
_journal_page_first 3750
_journal_page_last 3757
_journal_paper_doi 10.1039/c9dt03846a
_journal_volume 49
_journal_year 2020
_chemical_formula_sum 'C H4 Al2 B15 K3.52 Na3.48 O33'
_chemical_formula_weight 977.79
_space_group_crystal_system triclinic
_space_group_IT_number 2
_space_group_name_Hall '-P 1'
_space_group_name_H-M_alt 'P -1'
_atom_sites_solution_hydrogens difmap
_audit_creation_method SHELXL-2013
_audit_update_record
;
2019-10-23 deposited with the CCDC.	2019-11-05 downloaded from the CCDC.
;
_cell_angle_alpha 76.392(4)
_cell_angle_beta 86.700(4)
_cell_angle_gamma 82.594(3)
_cell_formula_units_Z 2
_cell_length_a 6.9842(3)
_cell_length_b 10.2320(4)
_cell_length_c 20.6780(10)
_cell_measurement_reflns_used 4214
_cell_measurement_temperature 293(2)
_cell_measurement_theta_max 29.4661
_cell_measurement_theta_min 2.9364
_cell_volume 1423.67(11)
_computing_cell_refinement 'Bruker SAINT'
_computing_data_collection 'Bruker APEX2'
_computing_data_reduction 'Bruker SAINT'
_computing_molecular_graphics 'Bruker SHELXTL'
_computing_publication_material 'Bruker SHELXTL'
_computing_structure_refinement 'SHELXL-97 (Sheldrick, 2008)'
_computing_structure_solution 'SHELXS-97 (Sheldrick, 2008)'
_diffrn_ambient_temperature 293(2)
_diffrn_measured_fraction_theta_full 0.887
_diffrn_measured_fraction_theta_max 0.998
_diffrn_measurement_device_type 'Xcalibur, Atlas, Gemini ultra'
_diffrn_radiation_type MoK\a
_diffrn_radiation_wavelength 0.71073
_diffrn_reflns_av_R_equivalents 0.0314
_diffrn_reflns_av_unetI/netI 0.0470
_diffrn_reflns_Laue_measured_fraction_full 0.887
_diffrn_reflns_Laue_measured_fraction_max 0.998
_diffrn_reflns_limit_h_max 8
_diffrn_reflns_limit_h_min -8
_diffrn_reflns_limit_k_max 11
_diffrn_reflns_limit_k_min -10
_diffrn_reflns_limit_l_max 23
_diffrn_reflns_limit_l_min -23
_diffrn_reflns_number 10036
_diffrn_reflns_point_group_measured_fraction_full 0.887
_diffrn_reflns_point_group_measured_fraction_max 0.998
_diffrn_reflns_theta_full 25.242
_diffrn_reflns_theta_max 24.256
_diffrn_reflns_theta_min 3.042
_exptl_absorpt_coefficient_mu 0.807
_exptl_crystal_colour colorless
_exptl_crystal_density_diffrn 2.281
_exptl_crystal_description block
_exptl_crystal_F_000 960
_exptl_crystal_size_max 0.26
_exptl_crystal_size_mid 0.22
_exptl_crystal_size_min 0.17
_refine_diff_density_max 1.549
_refine_diff_density_min -1.586
_refine_diff_density_rms 0.116
_refine_ls_extinction_method none
_refine_ls_goodness_of_fit_ref 1.027
_refine_ls_hydrogen_treatment mixed
_refine_ls_matrix_type full
_refine_ls_number_parameters 555
_refine_ls_number_reflns 4575
_refine_ls_number_restraints 43
_refine_ls_restrained_S_all 1.059
_refine_ls_R_factor_all 0.0755
_refine_ls_R_factor_gt 0.0589
_refine_ls_shift/su_max 0.000
_refine_ls_shift/su_mean 0.000
_refine_ls_structure_factor_coef Fsqd
_refine_ls_weighting_details
;
 w=1/[\s^2^(Fo^2^)+(0.0850P)^2^+6.5539P]
 where P=(Fo^2^+2Fc^2^)/3
;
_refine_ls_weighting_scheme calc
_refine_ls_wR_factor_gt 0.1569
_refine_ls_wR_factor_ref 0.1689
_reflns_Friedel_coverage 0.000
_reflns_number_gt 3634
_reflns_number_total 4575
_reflns_threshold_expression 'I > 2\s(I)'
_cod_data_source_file c9dt03846a2.cif
_cod_data_source_block A1
_cod_depositor_comments 'Adding full bibliography for 7701851--7701852.cif.'
_cod_database_code 7701852
_shelx_space_group_comment
;
The symmetry employed for this shelxl refinement is uniquely defined
by the following loop, which should always be used as a source of
symmetry information in preference to the above space-group names.
They are only intended as comments.
;
_shelxl_version_number 2013-2

loop_
_space_group_symop_operation_xyz
'x, y, z'
'-x, -y, -z'

loop_
_atom_site_label
_atom_site_type_symbol
_atom_site_fract_x
_atom_site_fract_y
_atom_site_fract_z
_atom_site_U_iso_or_equiv
_atom_site_adp_type
_atom_site_occupancy
_atom_site_site_symmetry_order
_atom_site_calc_flag
_atom_site_refinement_flags_posn
_atom_site_refinement_flags_adp
_atom_site_refinement_flags_occupancy
_atom_site_disorder_assembly
_atom_site_disorder_group
Al1 Al 1.1498(2) 0.33709(15) 0.82114(8) 0.0152(4) Uani 1 1 d . . . A 2
Al2 Al 0.7675(2) 1.06023(15) 0.66550(7) 0.0137(4) Uani 1 1 d . . . A 2
B1 B 1.3454(9) 0.5210(6) 0.5996(3) 0.0199(13) Uani 1 1 d . . . A 2
B2 B 1.1162(9) 0.4180(6) 0.6796(3) 0.0223(14) Uani 1 1 d . . . A 2
B3 B 0.1293(8) 0.8081(6) 1.1087(3) 0.0178(13) Uani 1 1 d . . . A 2
B4 B 0.4685(8) 0.7356(6) 1.1286(3) 0.0172(13) Uani 1 1 d . . . A 2
B5 B 0.3536(8) 0.8167(6) 1.0139(3) 0.0161(12) Uani 1 1 d . . . A 2
B6 B 1.1719(8) 0.7009(6) 0.9477(3) 0.0201(13) Uani 1 1 d . . . A 2
B7 B 1.0421(9) 0.5775(7) 0.8785(4) 0.0305(16) Uani 1 1 d . . . A 2
B8 B 0.5512(8) 0.9087(6) 0.9135(3) 0.0166(12) Uani 1 1 d . . . A 2
B9 B 0.6955(8) 0.9940(6) 0.8053(3) 0.0162(12) Uani 1 1 d . . . A 2
B10 B 0.8801(9) 0.8061(6) 0.8852(3) 0.0194(13) Uani 1 1 d . . . A 2
B11 B 0.8636(8) 0.8664(6) 0.3819(3) 0.0191(13) Uani 1 1 d . . . A 2
B12 B 0.5429(8) 0.8044(6) 0.4106(3) 0.0180(13) Uani 1 1 d . . . A 2
B13 B 0.7853(8) 0.7561(6) 0.4998(3) 0.0188(13) Uani 1 1 d . . . A 2
B14 B 0.9949(8) 0.6084(6) 0.5889(3) 0.0170(12) Uani 1 1 d . . . A 2
B15 B 0.8135(9) 0.8231(7) 0.6062(3) 0.0248(14) Uani 1 1 d . . . A 2
O1 O 1.5342(6) 0.5160(5) 0.5793(2) 0.0302(10) Uani 1 1 d . . . A 2
O2 O 1.3063(5) 0.4312(4) 0.65852(19) 0.0271(9) Uani 1 1 d . . . A 2
O3 O 0.9739(5) 0.4757(4) 0.63531(18) 0.0273(9) Uani 1 1 d . . . A 2
O4 O 1.0763(6) 0.3487(5) 0.74092(19) 0.0331(11) Uani 1 1 d . . . A 2
O5 O 0.6011(5) 0.6869(4) 1.17539(18) 0.0208(8) Uani 1 1 d . . . A 2
O6 O 1.0530(7) 0.4771(6) 0.8478(3) 0.0683(18) Uani 1 1 d . U . A 2
O7 O -0.0571(5) 0.8050(4) 1.12864(18) 0.0214(8) Uani 1 1 d . . . A 2
O8 O 0.2749(5) 0.7377(4) 1.15040(18) 0.0255(9) Uani 1 1 d . . . A 2
O9 O 0.5103(5) 0.7731(4) 1.06202(17) 0.0196(8) Uani 1 1 d . . . A 2
O10 O 0.1772(5) 0.8761(4) 1.04588(17) 0.0198(8) Uani 1 1 d . . . A 2
O11 O 0.4034(5) 0.9223(4) 0.95690(17) 0.0184(8) Uani 1 1 d . . . A 2
O12 O 0.3115(5) 0.6960(4) 0.99179(18) 0.0213(8) Uani 1 1 d . . . A 2
O13 O 1.0465(5) 0.8106(4) 0.9237(2) 0.0241(9) Uani 1 1 d . . . A 2
O14 O 1.1711(6) 0.5812(4) 0.9263(2) 0.0349(11) Uani 1 1 d . . . A 2
O15 O 0.8958(5) 0.6800(4) 0.8622(2) 0.0284(9) Uani 1 1 d . . . A 2
O16 O 0.7067(5) 0.8138(4) 0.92851(18) 0.0213(8) Uani 1 1 d . . . A 2
O17 O 0.5419(5) 0.9968(4) 0.85156(17) 0.0185(8) Uani 1 1 d . . . A 2
O18 O 0.8668(5) 0.9173(4) 0.82502(19) 0.0255(9) Uani 1 1 d . . . A 2
O19 O 0.6653(5) 1.0666(4) 0.74301(17) 0.0236(9) Uani 1 1 d . . . A 2
O20 O 0.9924(5) 0.9100(4) 0.33360(18) 0.0271(9) Uani 1 1 d . . . A 2
O21 O 0.9153(5) 0.8212(4) 0.44592(19) 0.0271(9) Uani 1 1 d . . . A 2
O22 O 0.6727(5) 0.8716(4) 0.36543(19) 0.0280(10) Uani 1 1 d . . . A 2
O23 O 0.3565(5) 0.8091(4) 0.39325(18) 0.0233(9) Uani 1 1 d . . . A 2
O24 O 0.6017(5) 0.7393(4) 0.47235(18) 0.0246(9) Uani 1 1 d . . . A 2
O25 O 0.7333(6) 0.8493(4) 0.5453(2) 0.0301(10) Uani 1 1 d . . . A 2
O26 O 0.8773(5) 0.6262(3) 0.53244(17) 0.0173(8) Uani 1 1 d . . . A 2
O27 O 0.9510(6) 0.7150(5) 0.6253(2) 0.0362(11) Uani 1 1 d . . . A 2
O28 O 1.2056(5) 0.6086(3) 0.56503(17) 0.0180(8) Uani 1 1 d . . . A 2
O29 O 0.7630(6) 0.9030(4) 0.6500(2) 0.0357(10) Uani 1 1 d . . . A 2
K1 K -0.21865(18) 0.97635(14) 1.22101(7) 0.0306(3) Uani 1 1 d . . . A 2
K2 K 1.65971(17) 0.37360(13) 0.71753(6) 0.0267(3) Uani 1 1 d . . . A 2
Na4 Na 1.5790(2) 0.54682(18) 0.90813(10) 0.0414(5) Uani 0.48 1 d . . P A 2
K3 K 1.5790(2) 0.54682(18) 0.90813(10) 0.0414(5) Uani 0.52 1 d D . P A 2
K4 K 1.3078(3) 0.8679(2) 0.55388(15) 0.0929(9) Uani 1 1 d . . . A 2
Na1 Na 1.1691(3) 0.6161(2) 0.45075(10) 0.0234(5) Uani 1 1 d . . . A 2
Na2 Na 0.8134(3) 0.8944(2) 1.02255(11) 0.0287(5) Uani 1 1 d . . . A 2
Na3 Na 0.9150(4) 0.7136(3) 0.74195(10) 0.0368(6) Uani 1 1 d . . . A 2
H1 H 1.551(9) 0.576(7) 0.553(3) 0.03(2) Uiso 1 1 d . . . B 2
C1 C 0.4257(9) 0.7072(6) 0.7460(4) 0.0329(15) Uani 1 1 d . . . A 2
O30A O 0.308(4) 0.742(3) 0.7753(17) 0.115(8) Uani 0.37 1 d . U P A 2
O30B O 0.419(2) 0.7503(11) 0.7992(6) 0.084(3) Uani 0.63 1 d . U P A 2
O31A O 0.5822(15) 0.6302(12) 0.7548(7) 0.066(3) Uani 0.63 1 d . . P A 2
O31B O 0.539(4) 0.649(3) 0.7202(14) 0.091(8) Uani 0.37 1 d . U P A 2
O32A O 0.293(2) 0.7531(15) 0.7105(8) 0.141(5) Uani 0.8 1 d . U P A 2
O32B O 0.415(6) 0.706(4) 0.6809(18) 0.078(10) Uani 0.2 1 d . U P A 2
O1W O 1.6355(16) 0.6031(11) 1.0153(4) 0.157(4) Uani 1 1 d D U . A 2
H1WA H 1.5718 0.6942 1.0050 0.236 Uiso 1 1 d R U . A 2
H1WB H 1.6617 0.5722 0.9749 0.236 Uiso 1 1 d R U . A 2
H1WC H 1.7547 0.6009 1.0366 0.236 Uiso 1 1 d R U . A 2

loop_
_atom_site_aniso_label
_atom_site_aniso_U_11
_atom_site_aniso_U_22
_atom_site_aniso_U_33
_atom_site_aniso_U_23
_atom_site_aniso_U_13
_atom_site_aniso_U_12
Al1 0.0115(8) 0.0171(8) 0.0170(8) -0.0033(6) -0.0049(6) -0.0009(6)
Al2 0.0101(7) 0.0188(8) 0.0115(8) -0.0021(6) -0.0011(6) -0.0010(6)
B1 0.019(3) 0.019(3) 0.021(3) 0.000(3) -0.001(2) -0.005(2)
B2 0.016(3) 0.027(3) 0.023(3) -0.001(3) -0.004(3) -0.006(3)
B3 0.015(3) 0.022(3) 0.013(3) 0.000(2) -0.001(2) -0.002(2)
B4 0.015(3) 0.021(3) 0.016(3) -0.002(3) 0.001(2) -0.006(2)
B5 0.011(3) 0.025(3) 0.010(3) -0.002(2) -0.001(2) 0.000(2)
B6 0.014(3) 0.018(3) 0.026(3) -0.001(3) 0.000(3) -0.001(2)
B7 0.018(3) 0.029(4) 0.050(5) -0.018(3) -0.003(3) -0.003(3)
B8 0.017(3) 0.021(3) 0.012(3) -0.003(2) -0.007(2) -0.003(2)
B9 0.015(3) 0.019(3) 0.015(3) -0.004(2) -0.001(2) -0.003(2)
B10 0.015(3) 0.023(3) 0.019(3) -0.004(3) -0.005(2) 0.003(2)
B11 0.014(3) 0.017(3) 0.025(3) -0.004(3) -0.002(2) -0.002(2)
B12 0.013(3) 0.022(3) 0.016(3) 0.000(3) -0.005(2) -0.001(2)
B13 0.016(3) 0.023(3) 0.014(3) 0.001(3) 0.001(2) 0.000(2)
B14 0.011(3) 0.025(3) 0.014(3) -0.003(3) 0.000(2) -0.001(2)
B15 0.019(3) 0.026(3) 0.032(4) -0.011(3) 0.004(3) -0.006(3)
O1 0.016(2) 0.029(2) 0.039(3) 0.006(2) 0.0044(18) -0.0043(17)
O2 0.0138(19) 0.035(2) 0.025(2) 0.0101(18) -0.0043(16) -0.0032(16)
O3 0.0134(19) 0.042(2) 0.019(2) 0.0097(18) -0.0041(15) -0.0058(17)
O4 0.022(2) 0.056(3) 0.017(2) 0.008(2) -0.0056(16) -0.0172(19)
O5 0.0125(18) 0.030(2) 0.0160(19) 0.0037(16) -0.0045(14) -0.0015(15)
O6 0.037(3) 0.061(3) 0.130(5) -0.072(3) -0.023(3) 0.012(2)
O7 0.0108(18) 0.033(2) 0.0159(19) 0.0040(16) -0.0002(14) -0.0017(15)
O8 0.0110(18) 0.043(2) 0.0161(19) 0.0061(18) -0.0026(15) -0.0038(16)
O9 0.0111(18) 0.033(2) 0.0143(19) -0.0045(16) -0.0033(14) 0.0000(15)
O10 0.0131(18) 0.029(2) 0.0125(19) 0.0015(16) 0.0010(14) 0.0033(15)
O11 0.0130(18) 0.027(2) 0.0134(18) -0.0016(16) 0.0021(14) -0.0001(15)
O12 0.0177(19) 0.026(2) 0.019(2) -0.0018(16) -0.0066(15) 0.0011(15)
O13 0.019(2) 0.021(2) 0.034(2) -0.0104(17) -0.0102(17) 0.0039(16)
O14 0.026(2) 0.019(2) 0.060(3) -0.009(2) -0.022(2) 0.0063(17)
O15 0.018(2) 0.033(2) 0.040(2) -0.0208(19) -0.0089(17) 0.0036(17)
O16 0.0174(19) 0.026(2) 0.0161(19) 0.0019(16) 0.0003(15) 0.0009(15)
O17 0.0119(18) 0.028(2) 0.0133(19) -0.0036(16) 0.0012(14) 0.0046(15)
O18 0.0148(19) 0.037(2) 0.020(2) -0.0001(18) 0.0005(15) 0.0005(16)
O19 0.021(2) 0.035(2) 0.0121(19) -0.0024(17) 0.0024(15) 0.0001(16)
O20 0.0139(19) 0.046(2) 0.018(2) 0.0041(18) -0.0010(15) -0.0096(17)
O21 0.017(2) 0.041(2) 0.020(2) 0.0036(18) -0.0054(16) -0.0111(17)
O22 0.0119(19) 0.044(2) 0.022(2) 0.0091(18) -0.0051(16) -0.0087(17)
O23 0.0126(19) 0.030(2) 0.021(2) 0.0085(17) -0.0038(15) -0.0030(16)
O24 0.0148(19) 0.034(2) 0.019(2) 0.0079(17) -0.0040(15) -0.0066(16)
O25 0.033(2) 0.026(2) 0.028(2) -0.0041(18) -0.0013(18) 0.0061(17)
O26 0.0150(18) 0.0220(19) 0.0145(18) -0.0039(15) -0.0027(14) 0.0003(15)
O27 0.027(2) 0.051(3) 0.039(3) -0.031(2) -0.0194(19) 0.015(2)
O28 0.0146(18) 0.0183(18) 0.0186(19) 0.0009(15) -0.0005(15) -0.0021(14)
O29 0.038(3) 0.031(2) 0.045(3) -0.023(2) 0.006(2) -0.0056(19)
K1 0.0236(7) 0.0380(8) 0.0319(7) -0.0119(6) -0.0097(5) 0.0008(5)
K2 0.0190(6) 0.0382(7) 0.0201(7) -0.0003(6) -0.0027(5) -0.0032(5)
Na4 0.0270(9) 0.0369(10) 0.0552(12) -0.0028(9) 0.0031(8) -0.0012(8)
K3 0.0270(9) 0.0369(10) 0.0552(12) -0.0028(9) 0.0031(8) -0.0012(8)
K4 0.0716(14) 0.0465(11) 0.164(3) -0.0397(14) 0.0563(15) -0.0190(10)
Na1 0.0208(11) 0.0279(12) 0.0208(11) -0.0048(9) 0.0001(9) -0.0020(9)
Na2 0.0245(12) 0.0378(13) 0.0203(12) -0.0035(10) -0.0060(9) 0.0060(10)
Na3 0.0539(16) 0.0433(15) 0.0089(11) -0.0041(10) -0.0084(10) 0.0097(12)
C1 0.020(3) 0.036(4) 0.046(4) -0.019(3) 0.003(3) 0.002(3)
O30A 0.116(12) 0.100(11) 0.127(12) -0.025(9) 0.019(9) -0.021(9)
O30B 0.115(8) 0.071(6) 0.065(6) -0.017(5) -0.018(6) -0.003(6)
O31A 0.044(6) 0.061(7) 0.087(9) -0.003(6) -0.016(6) -0.005(5)
O31B 0.087(11) 0.077(11) 0.109(12) -0.024(9) 0.010(9) -0.010(8)
O32A 0.120(8) 0.164(9) 0.139(8) -0.011(7) -0.063(7) -0.036(7)
O32B 0.086(13) 0.086(13) 0.070(13) -0.027(9) -0.020(9) -0.018(9)
O1W 0.151(7) 0.132(7) 0.185(8) -0.032(6) -0.018(6) -0.005(6)

loop_
_atom_type_symbol
_atom_type_description
_atom_type_scat_dispersion_real
_atom_type_scat_dispersion_imag
_atom_type_scat_source
B B 0.0013 0.0007 'International Tables Vol C Tables 4.2.6.8 and 6.1.1.4'
O O 0.0106 0.0060 'International Tables Vol C Tables 4.2.6.8 and 6.1.1.4'
Al Al 0.0645 0.0514 'International Tables Vol C Tables 4.2.6.8 and 6.1.1.4'
K K 0.2009 0.2494 'International Tables Vol C Tables 4.2.6.8 and 6.1.1.4'
Na Na 0.0362 0.0249 'International Tables Vol C Tables 4.2.6.8 and 6.1.1.4'
C C 0.0033 0.0016 'International Tables Vol C Tables 4.2.6.8 and 6.1.1.4'
H H 0.0000 0.0000 'International Tables Vol C Tables 4.2.6.8 and 6.1.1.4'

loop_
_geom_angle_atom_site_label_1
_geom_angle_atom_site_label_2
_geom_angle_atom_site_label_3
_geom_angle
_geom_angle_site_symmetry_1
_geom_angle_site_symmetry_3
O6 Al1 O5 112.0(2) . 2_767
O6 Al1 O4 109.7(3) . .
O5 Al1 O4 110.8(2) 2_767 .
O6 Al1 O7 108.9(3) . 2_667
O5 Al1 O7 108.96(18) 2_767 2_667
O4 Al1 O7 106.20(19) . 2_667
O6 Al1 K1 163.8(2) . 2_667
O5 Al1 K1 82.97(14) 2_767 2_667
O4 Al1 K1 68.23(16) . 2_667
O7 Al1 K1 58.37(13) 2_667 2_667
O6 Al1 Na2 98.3(3) . 2_767
O5 Al1 Na2 82.29(13) 2_767 2_767
O4 Al1 Na2 140.30(16) . 2_767
O7 Al1 Na2 36.10(13) 2_667 2_767
K1 Al1 Na2 76.97(5) 2_667 2_767
O29 Al2 O19 110.7(2) . .
O29 Al2 O20 108.6(2) . 2_776
O19 Al2 O20 107.20(19) . 2_776
O29 Al2 O23 113.2(2) . 2_676
O19 Al2 O23 107.62(19) . 2_676
O20 Al2 O23 109.32(18) 2_776 2_676
O29 Al2 K2 165.48(16) . 1_465
O19 Al2 K2 58.11(14) . 1_465
O20 Al2 K2 84.58(15) 2_776 1_465
O23 Al2 K2 65.96(14) 2_676 1_465
O29 Al2 K1 105.51(16) . 2_677
O19 Al2 K1 76.17(13) . 2_677
O20 Al2 K1 35.16(13) 2_776 2_677
O23 Al2 K1 135.87(14) 2_676 2_677
K2 Al2 K1 81.68(4) 1_465 2_677
O28 B1 O1 122.5(5) . .
O28 B1 O2 122.1(5) . .
O1 B1 O2 115.3(5) . .
O28 B1 K2 161.3(4) . .
O1 B1 K2 64.7(3) . .
O2 B1 K2 53.8(3) . .
O28 B1 K4 51.1(3) . .
O1 B1 K4 89.2(3) . .
O2 B1 K4 132.8(4) . .
K2 B1 K4 115.76(18) . .
O4 B2 O3 121.8(5) . .
O4 B2 O2 120.1(5) . .
O3 B2 O2 118.0(5) . .
O4 B2 K2 62.9(3) . 1_455
O3 B2 K2 59.0(3) . 1_455
O2 B2 K2 174.5(4) . 1_455
O7 B3 O10 120.4(5) . .
O7 B3 O8 120.5(5) . .
O10 B3 O8 119.1(5) . .
O7 B3 Na2 55.6(3) . 1_455
O10 B3 Na2 65.6(3) . 1_455
O8 B3 Na2 167.4(4) . 1_455
O5 B4 O9 124.4(5) . .
O5 B4 O8 116.5(5) . .
O9 B4 O8 119.0(5) . .
O5 B4 K3 97.4(3) . 2_767
O9 B4 K3 82.2(3) . 2_767
O8 B4 K3 86.3(3) . 2_767
O5 B4 K2 59.1(3) . 2_767
O9 B4 K2 174.1(4) . 2_767
O8 B4 K2 57.3(3) . 2_767
K3 B4 K2 92.74(15) 2_767 2_767
O11 B5 O9 112.4(4) . .
O11 B5 O12 110.5(4) . .
O9 B5 O12 107.8(4) . .
O11 B5 O10 106.0(4) . .
O9 B5 O10 110.2(4) . .
O12 B5 O10 109.9(4) . .
O11 B5 Na2 51.5(2) . 2_677
O9 B5 Na2 120.2(3) . 2_677
O12 B5 Na2 132.0(3) . 2_677
O10 B5 Na2 55.1(2) . 2_677
O13 B6 O12 124.8(5) . 1_655
O13 B6 O14 120.9(5) . .
O12 B6 O14 114.3(5) 1_655 .
O6 B7 O15 117.7(6) . .
O6 B7 O14 122.7(6) . .
O15 B7 O14 119.6(6) . .
O6 B7 K3 88.2(4) . 1_455
O15 B7 K3 55.0(3) . 1_455
O14 B7 K3 124.6(4) . 1_455
O11 B8 O16 122.7(5) . .
O11 B8 O17 117.5(5) . .
O16 B8 O17 119.8(5) . .
O19 B9 O18 123.3(5) . .
O19 B9 O17 117.3(5) . .
O18 B9 O17 119.3(5) . .
O19 B9 K1 72.4(3) . 2_577
O18 B9 K1 151.3(4) . 2_577
O17 B9 K1 51.6(2) . 2_577
O13 B10 O15 111.3(4) . .
O13 B10 O16 107.9(5) . .
O15 B10 O16 109.0(5) . .
O13 B10 O18 110.9(5) . .
O15 B10 O18 106.4(5) . .
O16 B10 O18 111.4(4) . .
O13 B10 K3 127.9(3) . 1_455
O15 B10 K3 47.5(2) . 1_455
O16 B10 K3 61.6(3) . 1_455
O18 B10 K3 120.5(3) . 1_455
O20 B11 O21 121.4(5) . .
O20 B11 O22 118.8(5) . .
O21 B11 O22 119.8(5) . .
O20 B11 K1 53.3(3) . 1_654
O21 B11 K1 174.5(4) . 1_654
O22 B11 K1 65.6(3) . 1_654
O20 B11 K4 106.9(4) . 2_776
O21 B11 K4 78.5(3) . 2_776
O22 B11 K4 83.4(3) . 2_776
K1 B11 K4 103.74(17) 1_654 2_776
O24 B12 O23 120.8(5) . .
O24 B12 O22 119.4(5) . .
O23 B12 O22 119.7(5) . .
O24 B12 K4 57.3(3) . 1_455
O23 B12 K4 80.5(3) . 1_455
O22 B12 K4 133.4(4) . 1_455
O26 B13 O24 109.2(4) . .
O26 B13 O21 109.4(4) . .
O24 B13 O21 110.5(4) . .
O26 B13 O25 113.4(4) . .
O24 B13 O25 105.9(4) . .
O21 B13 O25 108.3(4) . .
O26 B13 Na1 55.4(2) . .
O24 B13 Na1 118.9(4) . .
O21 B13 Na1 54.7(2) . .
O25 B13 Na1 135.0(4) . .
O26 B13 K4 119.2(3) . 1_455
O24 B13 K4 53.4(3) . 1_455
O21 B13 K4 131.4(3) . 1_455
O25 B13 K4 53.4(2) . 1_455
Na1 B13 K4 170.3(2) . 1_455
O26 B14 O27 113.6(4) . .
O26 B14 O3 110.0(4) . .
O27 B14 O3 108.8(5) . .
O26 B14 O28 108.6(4) . .
O27 B14 O28 107.5(4) . .
O3 B14 O28 108.2(4) . .
O26 B14 Na1 55.7(2) . 2_766
O27 B14 Na1 143.3(4) . 2_766
O3 B14 Na1 56.8(3) . 2_766
O28 B14 Na1 109.1(3) . 2_766
O26 B14 K4 107.9(3) . .
O27 B14 K4 64.1(3) . .
O3 B14 K4 140.5(3) . .
O28 B14 K4 47.9(2) . .
Na1 B14 K4 149.8(2) 2_766 .
O25 B15 O29 122.1(6) . .
O25 B15 O27 120.7(5) . .
O29 B15 O27 117.2(6) . .
B1 O1 Na1 149.0(4) . 2_866
B1 O1 K2 91.2(3) . .
Na1 O1 K2 81.60(13) 2_866 .
B1 O2 B2 119.6(4) . .
B1 O2 K2 102.2(3) . .
B2 O2 K2 135.9(3) . .
B2 O3 B14 119.2(4) . .
B2 O3 Na1 130.3(4) . 2_766
B14 O3 Na1 93.4(3) . 2_766
B2 O3 K2 96.7(3) . 1_455
B14 O3 K2 132.5(3) . 1_455
Na1 O3 K2 84.07(12) 2_766 1_455
B2 O4 Al1 137.3(4) . .
B2 O4 K2 93.3(3) . 1_455
Al1 O4 K2 118.52(19) . 1_455
B2 O4 K1 118.0(4) . 2_667
Al1 O4 K1 82.18(16) . 2_667
K2 O4 K1 105.53(12) 1_455 2_667
B4 O5 Al1 137.1(4) . 2_767
B4 O5 K2 96.5(3) . 2_767
Al1 O5 K2 126.42(18) 2_767 2_767
B7 O6 Al1 158.4(5) . .
B7 O6 Na3 77.8(4) . .
Al1 O6 Na3 115.4(3) . .
B3 O7 Al1 124.1(4) . 2_667
B3 O7 Na2 96.2(3) . 1_455
Al1 O7 Na2 117.90(19) 2_667 1_455
B3 O7 K1 118.4(3) . .
Al1 O7 K1 91.48(15) 2_667 .
Na2 O7 K1 109.70(14) 1_455 .
B3 O8 B4 120.6(4) . .
B3 O8 K2 140.7(3) . 2_767
B4 O8 K2 97.2(3) . 2_767
B3 O8 K3 104.8(3) . 2_767
B4 O8 K3 69.6(3) . 2_767
K2 O8 K3 97.74(12) 2_767 2_767
B4 O9 B5 120.4(4) . .
B4 O9 Na2 119.0(3) . .
B5 O9 Na2 112.3(3) . .
B4 O9 K3 73.8(3) . 2_767
B5 O9 K3 91.6(3) . 2_767
Na2 O9 K3 134.04(14) . 2_767
B3 O10 B5 116.4(4) . .
B3 O10 Na2 141.6(4) . 2_677
B5 O10 Na2 94.8(3) . 2_677
B3 O10 Na2 85.6(3) . 1_455
B5 O10 Na2 132.2(3) . 1_455
Na2 O10 Na2 89.41(13) 2_677 1_455
B8 O11 B5 125.1(4) . .
B8 O11 Na2 134.9(3) . 2_677
B5 O11 Na2 99.6(3) . 2_677
B6 O12 B5 122.9(4) 1_455 .
B6 O12 K3 121.3(3) 1_455 2_767
B5 O12 K3 110.3(3) . 2_767
B6 O12 Na4 121.3(3) 1_455 2_767
B5 O12 Na4 110.3(3) . 2_767
K3 O12 Na4 0.00(8) 2_767 2_767
B6 O12 Na4 87.4(3) 1_455 1_455
B5 O12 Na4 124.9(3) . 1_455
K3 O12 Na4 81.29(11) 2_767 1_455
Na4 O12 Na4 81.29(11) 2_767 1_455
B6 O12 K3 87.4(3) 1_455 1_455
B5 O12 K3 124.9(3) . 1_455
K3 O12 K3 81.29(11) 2_767 1_455
Na4 O12 K3 81.29(11) 2_767 1_455
Na4 O12 K3 0.00(8) 1_455 1_455
B6 O13 B10 123.0(4) . .
B6 O13 Na2 112.6(3) . .
B10 O13 Na2 92.0(3) . .
B7 O14 B6 119.1(5) . .
B7 O14 Na4 124.3(4) . .
B6 O14 Na4 93.0(3) . .
B7 O15 B10 123.8(5) . .
B7 O15 Na3 99.3(4) . .
B10 O15 Na3 113.7(3) . .
B7 O15 K3 101.1(4) . 1_455
B10 O15 K3 109.4(3) . 1_455
Na3 O15 K3 107.86(16) . 1_455
B7 O15 Na4 101.1(4) . 1_455
B10 O15 Na4 109.4(3) . 1_455
Na3 O15 Na4 107.86(16) . 1_455
K3 O15 Na4 0.00(7) 1_455 1_455
B8 O16 B10 124.0(4) . .
B8 O16 Na2 96.6(3) . .
B10 O16 Na2 104.3(3) . .
B8 O16 K3 105.6(3) . 1_455
B10 O16 K3 93.8(3) . 1_455
Na2 O16 K3 136.28(15) . 1_455
B8 O17 B9 120.6(4) . .
B8 O17 K1 118.9(3) . 2_577
B9 O17 K1 104.7(3) . 2_577
B9 O18 B10 122.2(4) . .
B9 O18 K1 119.1(3) . 2_677
B10 O18 K1 115.4(3) . 2_677
B9 O18 Na3 104.0(3) . .
B10 O18 Na3 89.3(3) . .
K1 O18 Na3 94.43(12) 2_677 .
B9 O19 Al2 135.1(4) . .
B9 O19 K2 117.6(3) . 1_465
Al2 O19 K2 93.18(15) . 1_465
B9 O19 K1 84.3(3) . 2_577
Al2 O19 K1 121.71(18) . 2_577
K2 O19 K1 102.98(11) 1_465 2_577
B11 O20 Al2 132.9(4) . 2_776
B11 O20 K1 103.5(3) . 1_654
Al2 O20 K1 123.24(18) 2_776 1_654
B11 O21 B13 123.5(4) . .
B11 O21 Na1 107.1(3) . .
B13 O21 Na1 97.0(3) . .
B11 O21 K4 78.3(3) . 2_776
B13 O21 K4 92.4(3) . 2_776
Na1 O21 K4 163.60(15) . 2_776
B11 O22 B12 120.5(4) . .
B11 O22 K1 89.7(3) . 1_654
B12 O22 K1 146.5(3) . 1_654
B12 O23 Al2 125.3(3) . 2_676
B12 O23 Na1 118.1(3) . 1_455
Al2 O23 Na1 116.61(18) 2_676 1_455
B12 O23 K2 109.5(3) . 2_766
Al2 O23 K2 84.97(15) 2_676 2_766
Na1 O23 K2 74.95(11) 1_455 2_766
B12 O24 B13 123.6(4) . .
B12 O24 K4 100.1(3) . 1_455
B13 O24 K4 102.9(3) . 1_455
B15 O25 B13 120.6(4) . .
B15 O25 K4 112.6(3) . 1_455
B13 O25 K4 102.7(3) . 1_455
B15 O25 K4 124.4(4) . 2_776
B13 O25 K4 102.1(3) . 2_776
K4 O25 K4 88.13(11) 1_455 2_776
B13 O26 B14 122.0(4) . .
B13 O26 Na1 138.8(3) . 2_766
B14 O26 Na1 95.9(3) . 2_766
B13 O26 Na1 97.5(3) . .
B14 O26 Na1 93.7(3) . .
Na1 O26 Na1 95.28(13) 2_766 .
B15 O27 B14 123.0(5) . .
B15 O27 Na3 94.5(4) . .
B14 O27 Na3 133.3(4) . .
B15 O27 K4 95.5(4) . .
B14 O27 K4 91.9(3) . .
Na3 O27 K4 112.84(16) . .
B1 O28 B14 120.7(4) . .
B1 O28 Na1 119.9(4) . .
B14 O28 Na1 99.6(3) . .
B1 O28 K4 106.8(3) . .
B14 O28 K4 108.1(3) . .
Na1 O28 K4 99.46(14) . .
B15 O29 Al2 145.4(4) . .
B15 O29 Na3 88.9(4) . .
Al2 O29 Na3 112.5(2) . .
O20 K1 O17 155.79(12) 1_456 2_577
O20 K1 O18 77.66(11) 1_456 2_677
O17 K1 O18 126.24(11) 2_577 2_677
O20 K1 O30A 94.5(8) 1_456 2_577
O17 K1 O30A 88.1(7) 2_577 2_577
O18 K1 O30A 77.6(6) 2_677 2_577
O20 K1 O30B 111.5(3) 1_456 2_577
O17 K1 O30B 68.9(3) 2_577 2_577
O18 K1 O30B 90.2(3) 2_677 2_577
O30A K1 O30B 19.2(6) 2_577 2_577
O20 K1 O7 109.40(12) 1_456 .
O17 K1 O7 82.66(11) 2_577 .
O18 K1 O7 77.27(11) 2_677 .
O30A K1 O7 140.3(6) 2_577 .
O30B K1 O7 133.3(2) 2_577 .
O20 K1 O22 47.93(10) 1_456 1_456
O17 K1 O22 107.89(11) 2_577 1_456
O18 K1 O22 124.52(11) 2_677 1_456
O30A K1 O22 94.5(6) 2_577 1_456
O30B K1 O22 99.3(3) 2_577 1_456
O7 K1 O22 125.06(12) . 1_456
O20 K1 O19 110.57(11) 1_456 2_577
O17 K1 O19 45.30(10) 2_577 2_577
O18 K1 O19 165.37(11) 2_677 2_577
O30A K1 O19 89.5(6) 2_577 2_577
O30B K1 O19 75.6(3) 2_577 2_577
O7 K1 O19 109.81(11) . 2_577
O22 K1 O19 62.65(10) 1_456 2_577
O20 K1 O4 69.72(12) 1_456 2_667
O17 K1 O4 104.93(11) 2_577 2_667
O18 K1 O4 101.41(11) 2_677 2_667
O30A K1 O4 163.8(7) 2_577 2_667
O30B K1 O4 168.2(3) 2_577 2_667
O7 K1 O4 52.89(10) . 2_667
O22 K1 O4 72.58(11) 1_456 2_667
O19 K1 O4 92.91(10) 2_577 2_667
O20 K1 B11 23.18(13) 1_456 1_456
O17 K1 B11 132.61(13) 2_577 1_456
O18 K1 B11 100.50(13) 2_677 1_456
O30A K1 B11 95.6(7) 2_577 1_456
O30B K1 B11 107.6(3) 2_577 1_456
O7 K1 B11 118.86(13) . 1_456
O22 K1 B11 24.76(12) 1_456 1_456
O19 K1 B11 87.40(12) 2_577 1_456
O4 K1 B11 68.61(13) 2_667 1_456
O20 K1 O32A 73.8(2) 1_456 2_577
O17 K1 O32A 102.9(2) 2_577 2_577
O18 K1 O32A 83.0(3) 2_677 2_577
O30A K1 O32A 22.9(7) 2_577 2_577
O30B K1 O32A 37.7(3) 2_577 2_577
O7 K1 O32A 158.6(3) . 2_577
O22 K1 O32A 73.4(3) 1_456 2_577
O19 K1 O32A 87.8(3) 2_577 2_577
O4 K1 O32A 141.2(2) 2_667 2_577
B11 K1 O32A 72.6(3) 1_456 2_577
O20 K1 B9 133.03(14) 1_456 2_577
O17 K1 B9 23.66(13) 2_577 2_577
O18 K1 B9 144.72(13) 2_677 2_577
O30A K1 B9 82.3(7) 2_577 2_577
O30B K1 B9 64.5(3) 2_577 2_577
O7 K1 B9 101.73(13) . 2_577
O22 K1 B9 85.44(13) 1_456 2_577
O19 K1 B9 23.33(12) 2_577 2_577
O4 K1 B9 105.73(12) 2_667 2_577
B11 K1 B9 110.11(15) 1_456 2_577
O32A K1 B9 89.6(2) 2_577 2_577
O8 K2 O2 126.18(11) 2_767 .
O8 K2 O5 49.84(10) 2_767 2_767
O2 K2 O5 76.55(11) . 2_767
O8 K2 O31B 101.0(6) 2_767 1_655
O2 K2 O31B 75.5(6) . 1_655
O5 K2 O31B 85.2(6) 2_767 1_655
O8 K2 O3 117.97(11) 2_767 1_655
O2 K2 O3 115.22(11) . 1_655
O5 K2 O3 162.36(13) 2_767 1_655
O31B K2 O3 85.3(6) 1_655 1_655
O8 K2 O31A 86.2(3) 2_767 1_655
O2 K2 O31A 87.5(2) . 1_655
O5 K2 O31A 78.5(3) 2_767 1_655
O31B K2 O31A 15.3(5) 1_655 1_655
O3 K2 O31A 88.6(3) 1_655 1_655
O8 K2 O4 70.65(11) 2_767 1_655
O2 K2 O4 163.15(12) . 1_655
O5 K2 O4 120.13(11) 2_767 1_655
O31B K2 O4 102.1(6) 1_655 1_655
O3 K2 O4 48.04(10) 1_655 1_655
O31A K2 O4 93.4(2) 1_655 1_655
O8 K2 O1 171.67(12) 2_767 .
O2 K2 O1 47.11(11) . .
O5 K2 O1 122.74(11) 2_767 .
O31B K2 O1 73.2(6) 1_655 .
O3 K2 O1 68.16(11) 1_655 .
O31A K2 O1 88.4(3) 1_655 .
O4 K2 O1 116.06(11) 1_655 .
O8 K2 O19 71.17(11) 2_767 1_645
O2 K2 O19 94.72(11) . 1_645
O5 K2 O19 76.36(11) 2_767 1_645
O31B K2 O19 160.8(6) 1_655 1_645
O3 K2 O19 113.89(12) 1_655 1_645
O31A K2 O19 153.5(3) 1_655 1_645
O4 K2 O19 91.97(12) 1_655 1_645
O1 K2 O19 112.34(12) . 1_645
O8 K2 B4 25.46(13) 2_767 2_767
O2 K2 B4 100.84(14) . 2_767
O5 K2 B4 24.37(13) 2_767 2_767
O31B K2 B4 93.0(6) 1_655 2_767
O3 K2 B4 142.06(14) 1_655 2_767
O31A K2 B4 81.3(3) 1_655 2_767
O4 K2 B4 95.92(13) 1_655 2_767
O1 K2 B4 146.96(13) . 2_767
O19 K2 B4 72.32(13) 1_645 2_767
O8 K2 O23 123.17(11) 2_767 2_766
O2 K2 O23 69.91(11) . 2_766
O5 K2 O23 113.58(11) 2_767 2_766
O31B K2 O23 134.4(6) 1_655 2_766
O3 K2 O23 83.55(11) 1_655 2_766
O31A K2 O23 149.8(3) 1_655 2_766
O4 K2 O23 102.61(11) 1_655 2_766
O1 K2 O23 61.59(11) . 2_766
O19 K2 O23 52.35(9) 1_645 2_766
B4 K2 O23 121.55(13) 2_767 2_766
O8 K2 B2 94.20(14) 2_767 1_655
O2 K2 B2 139.43(14) . 1_655
O5 K2 B2 142.89(14) 2_767 1_655
O31B K2 B2 94.9(6) 1_655 1_655
O3 K2 B2 24.30(13) 1_655 1_655
O31A K2 B2 92.0(2) 1_655 1_655
O4 K2 B2 23.77(13) 1_655 1_655
O1 K2 B2 92.32(14) . 1_655
O19 K2 B2 103.02(14) 1_645 1_655
B4 K2 B2 119.19(15) 2_767 1_655
O23 K2 B2 92.64(14) 2_766 1_655
O1W Na4 O1W 79.8(4) . 2_867
O1W Na4 O15 84.7(3) . 1_655
O1W Na4 O15 159.8(3) 2_867 1_655
O1W Na4 O14 93.3(3) . .
O1W Na4 O14 50.6(3) 2_867 .
O15 Na4 O14 144.15(13) 1_655 .
O1W Na4 O30B 120.8(3) . 1_655
O1W Na4 O30B 120.2(4) 2_867 1_655
O15 Na4 O30B 79.0(3) 1_655 1_655
O14 Na4 O30B 71.3(3) . 1_655
O1W Na4 O12 69.4(3) . 2_767
O1W Na4 O12 51.6(3) 2_867 2_767
O15 Na4 O12 110.58(12) 1_655 2_767
O14 Na4 O12 101.98(12) . 2_767
O30B Na4 O12 167.4(3) 1_655 2_767
O1W Na4 O12 50.3(3) . 1_655
O1W Na4 O12 67.3(2) 2_867 1_655
O15 Na4 O12 111.76(12) 1_655 1_655
O14 Na4 O12 46.77(11) . 1_655
O30B Na4 O12 84.5(3) 1_655 1_655
O12 Na4 O12 98.71(11) 2_767 1_655
O1W Na4 Na4 40.1(3) . 2_867
O1W Na4 Na4 39.64(19) 2_867 2_867
O15 Na4 Na4 123.68(12) 1_655 2_867
O14 Na4 Na4 67.73(11) . 2_867
O30B Na4 Na4 131.4(3) 1_655 2_867
O12 Na4 Na4 50.58(9) 2_767 2_867
O12 Na4 Na4 48.13(8) 1_655 2_867
O1W Na4 K3 40.1(3) . 2_867
O1W Na4 K3 39.64(19) 2_867 2_867
O15 Na4 K3 123.68(12) 1_655 2_867
O14 Na4 K3 67.73(11) . 2_867
O30B Na4 K3 131.4(3) 1_655 2_867
O12 Na4 K3 50.58(9) 2_767 2_867
O12 Na4 K3 48.13(8) 1_655 2_867
Na4 Na4 K3 0.00(7) 2_867 2_867
O1W Na4 Na3 117.5(3) . 1_655
O1W Na4 Na3 161.8(2) 2_867 1_655
O15 Na4 Na3 33.45(9) 1_655 1_655
O14 Na4 Na3 128.53(11) . 1_655
O30B Na4 Na3 57.7(3) 1_655 1_655
O12 Na4 Na3 126.40(9) 2_767 1_655
O12 Na4 Na3 127.36(9) 1_655 1_655
Na4 Na4 Na3 157.12(9) 2_867 1_655
K3 Na4 Na3 157.12(9) 2_867 1_655
O28 K4 O32B 71.3(7) . 1_655
O28 K4 O25 107.75(12) . 1_655
O32B K4 O25 77.5(9) 1_655 1_655
O28 K4 O24 75.00(11) . 1_655
O32B K4 O24 98.2(9) 1_655 1_655
O25 K4 O24 47.31(11) 1_655 1_655
O28 K4 O25 139.29(16) . 2_776
O32B K4 O25 149.2(7) 1_655 2_776
O25 K4 O25 91.88(11) 1_655 2_776
O24 K4 O25 95.29(12) 1_655 2_776
O28 K4 O32A 77.9(3) . 1_655
O32B K4 O32A 21.0(8) 1_655 1_655
O25 K4 O32A 94.0(3) 1_655 1_655
O24 K4 O32A 119.1(3) 1_655 1_655
O25 K4 O32A 137.3(3) 2_776 1_655
O28 K4 O27 46.55(11) . .
O32B K4 O27 69.9(8) 1_655 .
O25 K4 O27 143.55(14) 1_655 .
O24 K4 O27 121.44(12) 1_655 .
O25 K4 O27 124.54(13) 2_776 .
O32A K4 O27 59.3(2) 1_655 .
O28 K4 B11 135.22(14) . 2_776
O32B K4 B11 92.1(8) 1_655 2_776
O25 K4 B11 108.67(14) 1_655 2_776
O24 K4 B11 149.72(14) 1_655 2_776
O25 K4 B11 63.62(13) 2_776 2_776
O32A K4 B11 74.5(3) 1_655 2_776
O27 K4 B11 88.84(13) . 2_776
O28 K4 O21 137.79(12) . 2_776
O32B K4 O21 115.2(8) 1_655 2_776
O25 K4 O21 114.40(11) 1_655 2_776
O24 K4 O21 138.17(12) 1_655 2_776
O25 K4 O21 43.49(10) 2_776 2_776
O32A K4 O21 96.6(3) 1_655 2_776
O27 K4 O21 94.40(11) . 2_776
B11 K4 O21 23.18(13) 2_776 2_776
O28 K4 B1 22.12(13) . .
O32B K4 B1 54.3(7) 1_655 .
O25 K4 B1 88.94(14) 1_655 .
O24 K4 B1 67.78(13) 1_655 .
O25 K4 B1 155.62(17) 2_776 .
O32A K4 B1 66.8(3) 1_655 .
O27 K4 B1 58.95(13) . .
B11 K4 B1 138.48(17) 2_776 .
O21 K4 B1 152.93(14) 2_776 .
O28 K4 B12 82.11(13) . 1_655
O32B K4 B12 120.7(9) 1_655 1_655
O25 K4 B12 61.48(13) 1_655 1_655
O24 K4 B12 22.65(12) 1_655 1_655
O25 K4 B12 76.52(14) 2_776 1_655
O32A K4 B12 141.5(3) 1_655 1_655
O27 K4 B12 123.52(14) . 1_655
B11 K4 B12 138.97(16) 2_776 1_655
O21 K4 B12 119.87(14) 2_776 1_655
B1 K4 B12 82.54(15) . 1_655
O28 K4 B14 23.94(12) . .
O32B K4 B14 74.8(7) 1_655 .
O25 K4 B14 130.59(14) 1_655 .
O24 K4 B14 97.73(13) 1_655 .
O25 K4 B14 130.52(15) 2_776 .
O32A K4 B14 72.4(3) 1_655 .
O27 K4 B14 24.04(12) . .
B11 K4 B14 112.46(15) 2_776 .
O21 K4 B14 114.26(13) 2_776 .
B1 K4 B14 41.76(14) . .
B12 K4 B14 100.29(15) 1_655 .
O28 Na1 O1 103.60(16) . 2_866
O28 Na1 O26 95.59(13) . 2_766
O1 Na1 O26 69.22(14) 2_866 2_766
O28 Na1 O3 148.31(15) . 2_766
O1 Na1 O3 82.94(15) 2_866 2_766
O26 Na1 O3 57.23(12) 2_766 2_766
O28 Na1 O23 102.44(14) . 1_655
O1 Na1 O23 80.91(15) 2_866 1_655
O26 Na1 O23 148.04(15) 2_766 1_655
O3 Na1 O23 109.22(14) 2_766 1_655
O28 Na1 O21 88.45(14) . .
O1 Na1 O21 157.69(16) 2_866 .
O26 Na1 O21 128.99(14) 2_766 .
O3 Na1 O21 96.71(14) 2_766 .
O23 Na1 O21 78.16(13) 1_655 .
O28 Na1 O26 57.80(12) . .
O1 Na1 O26 146.96(16) 2_866 .
O26 Na1 O26 84.72(13) 2_766 .
O3 Na1 O26 100.14(13) 2_766 .
O23 Na1 O26 127.23(15) 1_655 .
O21 Na1 O26 55.20(12) . .
O28 Na1 B14 120.02(16) . 2_766
O1 Na1 B14 79.27(16) 2_866 2_766
O26 Na1 B14 28.40(14) 2_766 2_766
O3 Na1 B14 29.75(14) 2_766 2_766
O23 Na1 B14 136.20(16) 1_655 2_766
O21 Na1 B14 111.15(16) . 2_766
O26 Na1 B14 87.38(15) . 2_766
O28 Na1 B13 73.40(15) . .
O1 Na1 B13 174.01(17) 2_866 .
O26 Na1 B13 105.65(15) 2_766 .
O3 Na1 B13 96.93(16) 2_766 .
O23 Na1 B13 104.70(15) 1_655 .
O21 Na1 B13 28.29(14) . .
O26 Na1 B13 27.13(13) . .
B14 Na1 B13 97.63(17) 2_766 .
O28 Na1 K2 154.46(12) . 2_866
O1 Na1 K2 55.89(12) 2_866 2_866
O26 Na1 K2 90.76(10) 2_766 2_866
O3 Na1 K2 52.04(9) 2_766 2_866
O23 Na1 K2 62.22(10) 1_655 2_866
O21 Na1 K2 106.60(11) . 2_866
O26 Na1 K2 147.65(11) . 2_866
B14 Na1 K2 74.32(12) 2_766 2_866
B13 Na1 K2 128.42(13) . 2_866
O28 Na1 Na1 72.38(11) . 2_766
O1 Na1 Na1 110.03(14) 2_866 2_766
O26 Na1 Na1 43.36(9) 2_766 2_766
O3 Na1 Na1 76.24(11) 2_766 2_766
O23 Na1 Na1 168.58(14) 1_655 2_766
O21 Na1 Na1 91.38(11) . 2_766
O26 Na1 Na1 41.36(9) . 2_766
B14 Na1 Na1 52.03(12) 2_766 2_766
B13 Na1 Na1 64.24(12) . 2_766
K2 Na1 Na1 126.25(9) 2_866 2_766
O7 Na2 O11 100.88(15) 1_655 2_677
O7 Na2 O10 127.13(16) 1_655 2_677
O11 Na2 O10 58.71(13) 2_677 2_677
O7 Na2 O16 139.17(16) 1_655 .
O11 Na2 O16 110.66(14) 2_677 .
O10 Na2 O16 92.02(14) 2_677 .
O7 Na2 O9 89.29(14) 1_655 .
O11 Na2 O9 79.93(13) 2_677 .
O10 Na2 O9 127.14(14) 2_677 .
O16 Na2 O9 72.04(13) . .
O7 Na2 O10 56.61(12) 1_655 1_655
O11 Na2 O10 120.83(15) 2_677 1_655
O10 Na2 O10 90.59(13) 2_677 1_655
O16 Na2 O10 120.47(15) . 1_655
O9 Na2 O10 141.28(14) . 1_655
O7 Na2 O13 111.85(14) 1_655 .
O11 Na2 O13 142.21(14) 2_677 .
O10 Na2 O13 85.89(13) 2_677 .
O16 Na2 O13 53.37(12) . .
O9 Na2 O13 117.64(14) . .
O10 Na2 O13 67.57(12) 1_655 .
O7 Na2 B3 28.15(15) 1_655 1_655
O11 Na2 B3 116.09(18) 2_677 1_655
O10 Na2 B3 112.78(17) 2_677 1_655
O16 Na2 B3 133.23(18) . 1_655
O9 Na2 B3 114.46(16) . 1_655
O10 Na2 B3 28.74(14) 1_655 1_655
O13 Na2 B3 88.14(16) . 1_655
O7 Na2 B5 119.36(17) 1_655 2_677
O11 Na2 B5 28.95(14) 2_677 2_677
O10 Na2 B5 30.03(14) 2_677 2_677
O16 Na2 B5 100.26(15) . 2_677
O9 Na2 B5 102.11(15) . 2_677
O10 Na2 B5 110.22(16) 1_655 2_677
O13 Na2 B5 114.05(15) . 2_677
B3 Na2 B5 121.29(19) 1_655 2_677
O7 Na2 Al1 26.00(9) 1_655 2_767
O11 Na2 Al1 104.05(11) 2_677 2_767
O10 Na2 Al1 150.21(13) 2_677 2_767
O16 Na2 Al1 117.58(12) . 2_767
O9 Na2 Al1 64.99(9) . 2_767
O10 Na2 Al1 77.72(9) 1_655 2_767
O13 Na2 Al1 113.68(10) . 2_767
B3 Na2 Al1 49.57(12) 1_655 2_767
B5 Na2 Al1 130.73(13) 2_677 2_767
O7 Na2 Na2 90.84(12) 1_655 2_777
O11 Na2 Na2 90.91(13) 2_677 2_777
O10 Na2 Na2 46.93(10) 2_677 2_777
O16 Na2 Na2 113.25(13) . 2_777
O9 Na2 Na2 170.69(15) . 2_777
O10 Na2 Na2 43.66(9) 1_655 2_777
O13 Na2 Na2 70.84(10) . 2_777
B3 Na2 Na2 68.09(14) 1_655 2_777
B5 Na2 Na2 69.80(13) 2_677 2_777
Al1 Na2 Na2 116.34(9) 2_767 2_777
O7 Na2 K1 39.80(10) 1_655 1_655
O11 Na2 K1 61.13(10) 2_677 1_655
O10 Na2 K1 100.20(11) 2_677 1_655
O16 Na2 K1 156.60(12) . 1_655
O9 Na2 K1 84.71(10) . 1_655
O10 Na2 K1 79.59(10) 1_655 1_655
O13 Na2 K1 146.71(10) . 1_655
B3 Na2 K1 59.20(13) 1_655 1_655
B5 Na2 K1 81.69(12) 2_677 1_655
Al1 Na2 K1 51.05(4) 2_767 1_655
Na2 Na2 K1 89.44(8) 2_777 1_655
O27 Na3 O15 172.20(18) . .
O27 Na3 O29 56.05(14) . .
O15 Na3 O29 131.50(16) . .
O27 Na3 O31A 94.3(3) . .
O15 Na3 O31A 85.1(3) . .
O29 Na3 O31A 84.9(3) . .
O27 Na3 O32A 75.5(3) . 1_655
O15 Na3 O32A 103.6(3) . 1_655
O29 Na3 O32A 97.4(3) . 1_655
O31A Na3 O32A 165.5(5) . 1_655
O27 Na3 O31B 80.7(6) . .
O15 Na3 O31B 99.4(6) . .
O29 Na3 O31B 72.5(6) . .
O31A Na3 O31B 14.8(6) . .
O32A Na3 O31B 155.7(6) 1_655 .
O27 Na3 O30A 102.1(7) . 1_655
O15 Na3 O30A 76.8(6) . 1_655
O29 Na3 O30A 115.2(6) . 1_655
O31A Na3 O30A 159.0(6) . 1_655
O32A Na3 O30A 26.8(6) 1_655 1_655
O31B Na3 O30A 172.2(8) . 1_655
O27 Na3 O6 122.94(17) . .
O15 Na3 O6 49.31(14) . .
O29 Na3 O6 173.41(18) . .
O31A Na3 O6 88.8(3) . .
O32A Na3 O6 88.3(3) 1_655 .
O31B Na3 O6 101.0(6) . .
O30A Na3 O6 71.4(6) 1_655 .
O27 Na3 O18 137.02(16) . .
O15 Na3 O18 50.45(12) . .
O29 Na3 O18 85.87(14) . .
O31A Na3 O18 102.0(3) . .
O32A Na3 O18 92.5(4) 1_655 .
O31B Na3 O18 108.3(6) . .
O30A Na3 O18 74.7(6) 1_655 .
O6 Na3 O18 97.17(13) . .
O27 Na3 Na4 138.90(15) . 1_455
O15 Na3 Na4 38.69(10) . 1_455
O29 Na3 Na4 119.98(13) . 1_455
O31A Na3 Na4 47.0(3) . 1_455
O32A Na3 Na4 138.7(3) 1_655 1_455
O31B Na3 Na4 61.7(6) . 1_455
O30A Na3 Na4 113.2(6) 1_655 1_455
O6 Na3 Na4 55.75(12) . 1_455
O18 Na3 Na4 74.77(9) . 1_455
O27 Na3 K3 138.90(15) . 1_455
O15 Na3 K3 38.69(10) . 1_455
O29 Na3 K3 119.98(13) . 1_455
O31A Na3 K3 47.0(3) . 1_455
O32A Na3 K3 138.7(3) 1_655 1_455
O31B Na3 K3 61.7(6) . 1_455
O30A Na3 K3 113.2(6) 1_655 1_455
O6 Na3 K3 55.75(12) . 1_455
O18 Na3 K3 74.77(9) . 1_455
Na4 Na3 K3 0.00(6) 1_455 1_455
O27 Na3 K2 74.01(13) . 1_455
O15 Na3 K2 100.75(12) . 1_455
O29 Na3 K2 102.33(12) . 1_455
O31A Na3 K2 41.5(3) . 1_455
O32A Na3 K2 124.4(4) 1_655 1_455
O31B Na3 K2 41.8(6) . 1_455
O30A Na3 K2 131.7(5) 1_655 1_455
O6 Na3 K2 71.59(11) . 1_455
O18 Na3 K2 139.88(11) . 1_455
Na4 Na3 K2 67.09(5) 1_455 1_455
K3 Na3 K2 67.09(5) 1_455 1_455
O30A C1 O31B 168(2) . .
O30A C1 O32A 71.7(19) . .
O31B C1 O32A 110.4(18) . .
O30A C1 O31A 138(2) . .
O31B C1 O31A 37.0(14) . .
O32A C1 O31A 146.9(13) . .
O30A C1 O30B 47.7(18) . .
O31B C1 O30B 134.4(18) . .
O32A C1 O30B 114.3(12) . .
O31A C1 O30B 98.8(10) . .
O30A C1 O32B 124(3) . .
O31B C1 O32B 58(2) . .
O32A C1 O32B 52.8(17) . .
O31A C1 O32B 95(2) . .
O30B C1 O32B 160.8(19) . .
O30A C1 K3 79(2) . 1_455
O31B C1 K3 95.2(16) . 1_455
O32A C1 K3 147.0(10) . 1_455
O31A C1 K3 59.3(7) . 1_455
O30B C1 K3 48.7(6) . 1_455
O32B C1 K3 150.1(18) . 1_455
C1 O30A K1 122.5(18) . 2_577
C1 O30A Na3 118(2) . 1_455
K1 O30A Na3 94.2(9) 2_577 1_455
C1 O30B Na4 111.7(7) . 1_455
C1 O30B K3 111.7(7) . 1_455
Na4 O30B K3 0.00(11) 1_455 1_455
C1 O30B K1 111.1(7) . 2_577
Na4 O30B K1 137.0(4) 1_455 2_577
K3 O30B K1 137.0(4) 1_455 2_577
C1 O31A Na3 124.0(8) . .
C1 O31A K2 125.0(8) . 1_455
Na3 O31A K2 102.6(4) . 1_455
C1 O31A K3 100.1(8) . 1_455
Na3 O31A K3 95.6(4) . 1_455
K2 O31A K3 102.8(4) 1_455 1_455
C1 O31B K2 137.8(18) . 1_455
C1 O31B Na3 110.1(18) . .
K2 O31B Na3 96.0(9) 1_455 .
C1 O32A Na3 125.3(11) . 1_455
C1 O32A K4 127.4(11) . 1_455
Na3 O32A K4 105.2(4) 1_455 1_455
C1 O32A K1 90.0(9) . 2_577
Na3 O32A K1 88.1(5) 1_455 2_577
K4 O32A K1 106.6(4) 1_455 2_577
C1 O32B K4 144(2) . 1_455
Na4 O1W K3 100.2(4) . 2_867
Na4 O1W Na4 100.2(4) . 2_867
K3 O1W Na4 0.00(9) 2_867 2_867

loop_
_geom_bond_atom_site_label_1
_geom_bond_atom_site_label_2
_geom_bond_distance
_geom_bond_site_symmetry_2
Al1 O6 1.701(5) .
Al1 O5 1.729(4) 2_767
Al1 O4 1.738(4) .
Al1 O7 1.751(4) 2_667
Al2 O29 1.717(4) .
Al2 O19 1.729(4) .
Al2 O20 1.745(4) 2_776
Al2 O23 1.753(4) 2_676
B1 O28 1.349(7) .
B1 O1 1.358(7) .
B1 O2 1.380(7) .
B2 O4 1.333(7) .
B2 O3 1.368(7) .
B2 O2 1.387(7) .
B3 O7 1.345(7) .
B3 O10 1.367(7) .
B3 O8 1.384(7) .
B4 O5 1.341(7) .
B4 O9 1.365(7) .
B4 O8 1.400(7) .
B5 O11 1.459(7) .
B5 O9 1.476(6) .
B5 O12 1.482(7) .
B5 O10 1.492(7) .
B6 O13 1.344(7) .
B6 O12 1.361(7) 1_655
B6 O14 1.398(8) .
B7 O6 1.321(8) .
B7 O15 1.361(8) .
B7 O14 1.385(8) .
B8 O11 1.344(7) .
B8 O16 1.358(7) .
B8 O17 1.382(7) .
B9 O19 1.341(7) .
B9 O18 1.369(7) .
B9 O17 1.398(7) .
B10 O13 1.457(7) .
B10 O15 1.466(7) .
B10 O16 1.469(7) .
B10 O18 1.474(7) .
B11 O20 1.341(7) .
B11 O21 1.349(7) .
B11 O22 1.386(7) .
B12 O24 1.353(7) .
B12 O23 1.362(7) .
B12 O22 1.389(7) .
B13 O26 1.429(7) .
B13 O24 1.477(7) .
B13 O21 1.483(7) .
B13 O25 1.491(7) .
B14 O26 1.429(7) .
B14 O27 1.456(7) .
B14 O3 1.486(7) .
B14 O28 1.525(6) .
B15 O25 1.361(8) .
B15 O29 1.362(8) .
B15 O27 1.367(8) .
O1 Na1 2.456(5) 2_866
O1 K2 3.010(5) .
O2 K2 2.750(4) .
O3 Na1 2.506(5) 2_766
O3 K2 2.850(4) 1_455
O4 K2 2.946(4) 1_455
O4 K1 3.267(5) 2_667
O5 Al1 1.729(4) 2_767
O5 K2 2.790(4) 2_767
O6 Na3 2.954(7) .
O7 Al1 1.751(4) 2_667
O7 Na2 2.353(4) 1_455
O7 K1 2.968(4) .
O8 K2 2.740(4) 2_767
O8 K3 3.425(5) 2_767
O9 Na2 2.586(4) .
O9 K3 3.319(4) 2_767
O10 Na2 2.447(4) 2_677
O10 Na2 2.589(4) 1_455
O11 Na2 2.358(4) 2_677
O12 B6 1.361(7) 1_455
O12 K3 2.883(4) 2_767
O12 Na4 2.883(4) 2_767
O12 Na4 2.991(4) 1_455
O12 K3 2.991(4) 1_455
O13 Na2 2.765(4) .
O14 Na4 2.839(4) .
O15 Na3 2.427(5) .
O15 K3 2.753(4) 1_455
O15 Na4 2.753(4) 1_455
O16 Na2 2.469(4) .
O16 K3 3.107(4) 1_455
O17 K1 2.731(4) 2_577
O18 K1 2.839(4) 2_677
O18 Na3 2.974(5) .
O19 K2 3.056(4) 1_465
O19 K1 3.227(4) 2_577
O20 Al2 1.745(4) 2_776
O20 K1 2.729(4) 1_654
O21 Na1 2.553(5) .
O21 K4 3.358(5) 2_776
O22 K1 3.014(4) 1_654
O23 Al2 1.753(4) 2_676
O23 Na1 2.531(4) 1_455
O23 K2 3.294(4) 2_766
O24 K4 2.955(4) 1_455
O25 K4 2.951(5) 1_455
O25 K4 3.118(4) 2_776
O26 Na1 2.482(4) 2_766
O26 Na1 2.579(4) .
O27 Na3 2.409(5) .
O27 K4 3.214(5) .
O28 Na1 2.374(4) .
O28 K4 2.789(4) .
O29 Na3 2.542(5) .
K1 O20 2.729(4) 1_456
K1 O17 2.731(4) 2_577
K1 O18 2.839(4) 2_677
K1 O30A 2.89(3) 2_577
K1 O30B 2.910(12) 2_577
K1 O22 3.014(4) 1_456
K1 O19 3.226(4) 2_577
K1 O4 3.267(5) 2_667
K1 O32A 3.366(17) 2_577
K2 O8 2.740(4) 2_767
K2 O5 2.790(4) 2_767
K2 O31B 2.85(3) 1_655
K2 O3 2.850(4) 1_655
K2 O31A 2.884(13) 1_655
K2 O4 2.946(4) 1_655
K2 O19 3.056(4) 1_645
K2 O23 3.294(4) 2_766
Na4 O1W 2.481(8) .
Na4 O1W 2.507(11) 2_867
Na4 O15 2.753(4) 1_655
Na4 O30B 2.853(11) 1_655
Na4 O12 2.883(4) 2_767
Na4 O12 2.991(4) 1_655
K4 O32B 2.84(4) 1_655
K4 O25 2.951(5) 1_655
K4 O24 2.956(4) 1_655
K4 O25 3.118(5) 2_776
K4 O32A 3.175(16) 1_655
K4 O21 3.358(5) 2_776
Na1 O1 2.456(5) 2_866
Na1 O26 2.482(4) 2_766
Na1 O3 2.506(5) 2_766
Na1 O23 2.531(4) 1_655
Na2 O7 2.353(4) 1_655
Na2 O11 2.358(4) 2_677
Na2 O10 2.447(4) 2_677
Na2 O10 2.589(4) 1_655
Na3 O31A 2.557(11) .
Na3 O32A 2.738(15) 1_655
Na3 O31B 2.87(3) .
Na3 O30A 2.94(3) 1_655
C1 O30A 1.07(3) .
C1 O31B 1.12(3) .
C1 O32A 1.195(13) .
C1 O31A 1.258(13) .
C1 O30B 1.274(13) .
C1 O32B 1.36(4) .
O30A K1 2.89(3) 2_577
O30A Na3 2.94(3) 1_455
O30B Na4 2.853(11) 1_455
O30B K3 2.853(11) 1_455
O30B K1 2.910(12) 2_577
O31A K2 2.884(13) 1_455
O31A K3 3.082(14) 1_455
O31B K2 2.85(3) 1_455
O32A Na3 2.738(15) 1_455
O32A K4 3.175(16) 1_455
O32A K1 3.366(17) 2_577
O32B K4 2.84(4) 1_455
O1W K3 2.507(11) 2_867
O1W Na4 2.507(11) 2_867
